data_2209821
loop_
_publ_author_name
'Ngah, Nurziana'
'Darman, Najiha'
'Yamin, Bohari M.'

_publ_section_title
;
 3-[3-(4-Methoxybenzoyl)thioureido]propionic acid
;
_journal_coeditor_code CV2082
_journal_issue 8
_journal_name_full 'Acta Crystallographica Section E'
_journal_page_first o3369
_journal_page_last o3371
_journal_paper_doi 10.1107/S1600536806026833
_journal_volume 62
_journal_year 2006
_chemical_formula_iupac 'C12 H14 N2 O4 S'
_chemical_formula_moiety 'C12 H14 N2 O4 S'
_chemical_formula_sum 'C12 H14 N2 O4 S'
_chemical_formula_weight 282.31
_chemical_name_systematic
;
3-[3-(4-methoxybenzoyl)thioureido]propionic acid
;
_space_group_IT_number 7
_symmetry_cell_setting monoclinic
_symmetry_space_group_name_Hall 'P -2yc'
_symmetry_space_group_name_H-M 'P 1 c 1'
_atom_sites_solution_hydrogens geom
_atom_sites_solution_primary direct
_atom_sites_solution_secondary difmap
_audit_creation_method SHELXL-97
_cell_angle_alpha 90.00
_cell_angle_beta 108.275(5)
_cell_angle_gamma 90.00
_cell_formula_units_Z 2
_cell_length_a 9.795(3)
_cell_length_b 4.7790(13)
_cell_length_c 14.951(4)
_cell_measurement_reflns_used 636
_cell_measurement_temperature 298(2)
_cell_measurement_theta_max 25.0
_cell_measurement_theta_min 2.2
_cell_volume 664.6(3)
_computing_cell_refinement 'SAINT (Bruker, 2000)'
_computing_data_collection 'SMART (Bruker, 2000)'
_computing_data_reduction SAINT
_computing_molecular_graphics 'SHELXTL (Sheldrick, 1997b)'
_computing_publication_material 'SHELXTL, PARST (Nardelli, 1995) and PLATON (Spek, 2003)'
_computing_structure_refinement 'SHELXL97 (Sheldrick, 1997a)'
_computing_structure_solution 'SHELXS97 (Sheldrick, 1997a)'
_diffrn_ambient_temperature 298(2)
_diffrn_detector_area_resol_mean 83.66
_diffrn_measured_fraction_theta_full 1.0
_diffrn_measured_fraction_theta_max 1.0
_diffrn_measurement_device_type
;
Bruker SMART APEX CCD area-detector
;
_diffrn_measurement_method \w
_diffrn_radiation_monochromator graphite
_diffrn_radiation_source 'fine-focus sealed tube'
_diffrn_radiation_type MoK\a
_diffrn_radiation_wavelength 0.71073
_diffrn_reflns_av_R_equivalents 0.0186
_diffrn_reflns_av_sigmaI/netI 0.0330
_diffrn_reflns_limit_h_max 11
_diffrn_reflns_limit_h_min -9
_diffrn_reflns_limit_k_max 5
_diffrn_reflns_limit_k_min -5
_diffrn_reflns_limit_l_max 17
_diffrn_reflns_limit_l_min -17
_diffrn_reflns_number 3159
_diffrn_reflns_theta_full 25.0
_diffrn_reflns_theta_max 25.0
_diffrn_reflns_theta_min 2.2
_diffrn_standards_decay_% 0
_diffrn_standards_interval_time 0
_diffrn_standards_number 0
_exptl_absorpt_coefficient_mu 0.255
_exptl_absorpt_correction_T_max 0.979
_exptl_absorpt_correction_T_min 0.912
_exptl_absorpt_correction_type multi-scan
_exptl_absorpt_process_details '(SADABS; Bruker, 2000)'
_exptl_crystal_colour yellow
_exptl_crystal_density_diffrn 1.411
_exptl_crystal_density_method 'not measured'
_exptl_crystal_description plate
_exptl_crystal_F_000 296
_exptl_crystal_size_max 0.34
_exptl_crystal_size_mid 0.17
_exptl_crystal_size_min 0.07
_refine_diff_density_max 0.28
_refine_diff_density_min -0.15
_refine_ls_abs_structure_details 'Flack (1983)'
_refine_ls_abs_structure_Flack 0.16(11)
_refine_ls_extinction_method none
_refine_ls_goodness_of_fit_ref 1.15
_refine_ls_hydrogen_treatment constr
_refine_ls_matrix_type full
_refine_ls_number_parameters 172
_refine_ls_number_reflns 1792
_refine_ls_number_restraints 2
_refine_ls_restrained_S_all 1.15
_refine_ls_R_factor_all 0.048
_refine_ls_R_factor_gt 0.043
_refine_ls_shift/su_max 0.000
_refine_ls_shift/su_mean 0.000
_refine_ls_structure_factor_coef Fsqd
_refine_ls_weighting_details 'calc w=1/[\s^2^(Fo^2^)+(0.0526P)^2^+0.0617P] where P=(Fo^2^+2Fc^2^)/3'
_refine_ls_weighting_scheme calc
_refine_ls_wR_factor_gt 0.103
_refine_ls_wR_factor_ref 0.106
_reflns_number_gt 1660
_reflns_number_total 1792
_reflns_threshold_expression I>2\s(I)
_cod_data_source_file cv2082.cif
_cod_data_source_block I
_cod_depositor_comments
;
The following automatic conversions were performed:
'_symmetry_cell_setting' value 'Monoclinic' changed to 'monoclinic'
according to '/home/saulius/struct/CIF-dictionaries/cif_core.dic'
dictionary named 'cif_core.dic' version 2.4.1 from 2010-06-29.

Automatic conversion script
Id: cif_fix_enum 1527 2010-12-29 10:47:43Z saulius 

The following automatic conversions were performed:

'_symmetry_cell_setting' value 'Monoclinic' changed to 'monoclinic'
according to /home/saulius/struct/CIF-dictionaries/cif_core.dic
dictionary named 'cif_core.dic' version 2.4.1 from 2010-06-29.

Automatic conversion script
Id: cif_fix_values 1715 2011-07-08 13:25:40Z adriana 
;
_cod_original_sg_symbol_H-M 'P c'
_cod_database_code 2209821
_cod_database_fobs_code 2209821

loop_
_symmetry_equiv_pos_as_xyz
'x, y, z'
'x, -y, z+1/2'

loop_
_atom_site_type_symbol
_atom_site_label
_atom_site_fract_x
_atom_site_fract_y
_atom_site_fract_z
_atom_site_U_iso_or_equiv
_atom_site_adp_type
_atom_site_calc_flag
_atom_site_refinement_flags
_atom_site_occupancy
S S1 0.38629(10) -0.38705(19) 0.23542(7) 0.0556(3) Uani d . 1
O O1 1.0598(3) 0.8691(6) 0.50390(19) 0.0666(8) Uani d . 1
O O2 0.7374(3) 0.0951(6) 0.16476(18) 0.0578(7) Uani d . 1
O O3 0.2748(3) -0.0679(6) -0.15426(19) 0.0621(8) Uani d . 1
H H3 0.3022 0.0678 -0.1776 0.093 Uiso calc R 1
O O4 0.5042(3) -0.0904(6) -0.06790(17) 0.0538(7) Uani d . 1
N N1 0.6026(3) -0.0297(6) 0.25707(19) 0.0425(7) Uani d . 1
H H1A 0.5864 0.0065 0.3092 0.051 Uiso calc R 1
N N2 0.5386(3) -0.2939(6) 0.12120(19) 0.0485(7) Uani d . 1
H H2A 0.6072 -0.2080 0.1082 0.058 Uiso calc R 1
C C1 0.7862(5) 0.3355(9) 0.4027(3) 0.0588(11) Uani d . 1
H H1B 0.7216 0.2210 0.4197 0.071 Uiso calc R 1
C C2 0.8709(5) 0.5207(11) 0.4685(3) 0.0634(12) Uani d . 1
H H2B 0.8616 0.5314 0.5284 0.076 Uiso calc R 1
C C3 0.9684(4) 0.6880(8) 0.4451(3) 0.0505(9) Uani d . 1
C C4 0.9782(4) 0.6750(8) 0.3544(3) 0.0511(9) Uani d . 1
H H4A 1.0423 0.7910 0.3375 0.061 Uiso calc R 1
C C5 0.8940(4) 0.4926(8) 0.2899(3) 0.0478(9) Uani d . 1
H H5A 0.9025 0.4852 0.2297 0.057 Uiso calc R 1
C C6 0.7953(4) 0.3170(7) 0.3125(2) 0.0427(8) Uani d . 1
C C7 1.0561(6) 0.8900(11) 0.5985(3) 0.0825(16) Uani d . 1
H H7A 1.1255 1.0257 0.6322 0.124 Uiso calc R 1
H H7B 1.0785 0.7113 0.6289 0.124 Uiso calc R 1
H H7C 0.9619 0.9471 0.5979 0.124 Uiso calc R 1
C C8 0.7119(4) 0.1219(7) 0.2399(2) 0.0416(8) Uani d . 1
C C9 0.5164(4) -0.2310(7) 0.2014(2) 0.0421(8) Uani d . 1
C C10 0.4560(5) -0.4982(8) 0.0525(3) 0.0547(10) Uani d . 1
H H10A 0.4186 -0.6405 0.0849 0.066 Uiso calc R 1
H H10B 0.5189 -0.5892 0.0227 0.066 Uiso calc R 1
C C11 0.3323(4) -0.3616(8) -0.0223(3) 0.0518(9) Uani d . 1
H H11A 0.2744 -0.5058 -0.0622 0.062 Uiso calc R 1
H H11B 0.2720 -0.2635 0.0080 0.062 Uiso calc R 1
C C12 0.3816(4) -0.1610(8) -0.0818(2) 0.0449(8) Uani d . 1

loop_
_atom_site_aniso_label
_atom_site_aniso_U_11
_atom_site_aniso_U_22
_atom_site_aniso_U_33
_atom_site_aniso_U_12
_atom_site_aniso_U_13
_atom_site_aniso_U_23
S1 0.0630(6) 0.0511(5) 0.0539(5) -0.0134(5) 0.0201(4) -0.0049(5)
O1 0.0608(19) 0.0754(19) 0.0603(18) -0.0264(15) 0.0143(15) -0.0117(14)
O2 0.0648(18) 0.0664(18) 0.0479(15) -0.0121(14) 0.0259(14) -0.0057(13)
O3 0.0499(16) 0.080(2) 0.0535(15) 0.0136(14) 0.0126(14) 0.0121(14)
O4 0.0448(17) 0.0726(19) 0.0435(14) -0.0013(13) 0.0129(12) -0.0001(12)
N1 0.0471(18) 0.0452(16) 0.0374(15) -0.0030(14) 0.0163(14) -0.0023(12)
N2 0.0588(19) 0.0444(17) 0.0419(16) -0.0022(15) 0.0155(14) -0.0033(13)
C1 0.058(2) 0.074(3) 0.048(2) -0.027(2) 0.0215(19) -0.0061(19)
C2 0.065(3) 0.080(3) 0.050(2) -0.027(2) 0.024(2) -0.014(2)
C3 0.040(2) 0.056(2) 0.051(2) -0.0034(17) 0.0087(17) -0.0060(17)
C4 0.048(2) 0.052(2) 0.056(2) -0.0097(18) 0.0188(18) 0.0008(17)
C5 0.043(2) 0.057(2) 0.0442(19) 0.0013(17) 0.0156(17) 0.0019(17)
C6 0.0405(19) 0.0427(19) 0.0467(19) 0.0014(15) 0.0162(16) 0.0009(15)
C7 0.086(4) 0.099(4) 0.058(3) -0.039(3) 0.015(2) -0.021(3)
C8 0.038(2) 0.0447(19) 0.0403(19) 0.0029(15) 0.0101(16) 0.0046(15)
C9 0.046(2) 0.0338(17) 0.0397(19) 0.0084(16) 0.0043(16) 0.0040(15)
C10 0.071(3) 0.042(2) 0.050(2) -0.0024(19) 0.017(2) -0.0061(17)
C11 0.052(2) 0.060(2) 0.0434(19) -0.0089(18) 0.0149(17) -0.0079(17)
C12 0.048(2) 0.050(2) 0.0393(18) 0.0042(17) 0.0167(17) -0.0113(15)

loop_
_atom_type_symbol
_atom_type_description
_atom_type_scat_dispersion_real
_atom_type_scat_dispersion_imag
_atom_type_scat_source
C C 0.0033 0.0016 'International Tables Vol C Tables 4.2.6.8 and 6.1.1.4'
H H 0.0000 0.0000 'International Tables Vol C Tables 4.2.6.8 and 6.1.1.4'
N N 0.0061 0.0033 'International Tables Vol C Tables 4.2.6.8 and 6.1.1.4'
O O 0.0106 0.0060 'International Tables Vol C Tables 4.2.6.8 and 6.1.1.4'
S S 0.1246 0.1234 'International Tables Vol C Tables 4.2.6.8 and 6.1.1.4'

loop_
_geom_angle_atom_site_label_1
_geom_angle_atom_site_label_2
_geom_angle_atom_site_label_3
_geom_angle
_geom_angle_publ_flag
C3 O1 C7 118.1(3) ?
C12 O3 H3 109.5 ?
C9 N1 C8 128.2(3) yes
C9 N1 H1A 115.9 ?
C8 N1 H1A 115.9 ?
C9 N2 C10 125.3(3) ?
C9 N2 H2A 117.4 ?
C10 N2 H2A 117.4 ?
C6 C1 C2 121.7(4) ?
C6 C1 H1B 119.2 ?
C2 C1 H1B 119.2 ?
C3 C2 C1 120.0(4) ?
C3 C2 H2B 120.0 ?
C1 C2 H2B 120.0 ?
O1 C3 C2 125.4(3) ?
O1 C3 C4 115.4(3) ?
C2 C3 C4 119.3(3) ?
C5 C4 C3 120.4(3) ?
C5 C4 H4A 119.8 ?
C3 C4 H4A 119.8 ?
C4 C5 C6 121.4(3) ?
C4 C5 H5A 119.3 ?
C6 C5 H5A 119.3 ?
C1 C6 C5 117.3(3) ?
C1 C6 C8 124.8(3) ?
C5 C6 C8 117.9(3) ?
O1 C7 H7A 109.5 ?
O1 C7 H7B 109.5 ?
H7A C7 H7B 109.5 ?
O1 C7 H7C 109.5 ?
H7A C7 H7C 109.5 ?
H7B C7 H7C 109.5 ?
O2 C8 N1 120.4(3) ?
O2 C8 C6 121.0(3) ?
N1 C8 C6 118.6(3) ?
N2 C9 N1 117.7(3) yes
N2 C9 S1 122.0(3) yes
N1 C9 S1 120.3(3) yes
N2 C10 C11 111.7(3) ?
N2 C10 H10A 109.3 ?
C11 C10 H10A 109.3 ?
N2 C10 H10B 109.3 ?
C11 C10 H10B 109.3 ?
H10A C10 H10B 108.0 ?
C12 C11 C10 112.6(3) ?
C12 C11 H11A 109.1 ?
C10 C11 H11A 109.1 ?
C12 C11 H11B 109.1 ?
C10 C11 H11B 109.1 ?
H11A C11 H11B 107.8 ?
O4 C12 O3 122.5(4) ?
O4 C12 C11 124.9(4) ?
O3 C12 C11 112.6(3) ?

loop_
_geom_bond_atom_site_label_1
_geom_bond_atom_site_label_2
_geom_bond_distance
_geom_bond_publ_flag
S1 C9 1.687(4) yes
O1 C3 1.353(4) ?
O1 C7 1.429(5) ?
O2 C8 1.231(4) yes
O3 C12 1.325(4) yes
O3 H3 0.8200 ?
O4 C12 1.201(5) yes
N1 C9 1.375(4) yes
N1 C8 1.382(5) yes
N1 H1A 0.8600 ?
N2 C9 1.318(4) yes
N2 C10 1.463(5) yes
N2 H2A 0.8600 ?
C1 C6 1.381(5) ?
C1 C2 1.389(6) ?
C1 H1B 0.9300 ?
C2 C3 1.372(6) ?
C2 H2B 0.9300 ?
C3 C4 1.391(5) ?
C4 C5 1.368(5) ?
C4 H4A 0.9300 ?
C5 C6 1.399(5) ?
C5 H5A 0.9300 ?
C6 C8 1.470(5) ?
C7 H7A 0.9600 ?
C7 H7B 0.9600 ?
C7 H7C 0.9600 ?
C10 C11 1.515(6) ?
C10 H10A 0.9700 ?
C10 H10B 0.9700 ?
C11 C12 1.488(5) ?
C11 H11A 0.9700 ?
C11 H11B 0.9700 ?

loop_
_geom_hbond_atom_site_label_D
_geom_hbond_atom_site_label_H
_geom_hbond_atom_site_label_A
_geom_hbond_site_symmetry_A
_geom_hbond_distance_DH
_geom_hbond_distance_HA
_geom_hbond_distance_DA
_geom_hbond_angle_DHA
_geom_hbond_publ_flag
N2 H2A O2 1_555 0.86 1.94 2.622(4) 135 yes
N2 H2A O4 1_555 0.86 2.57 2.908(4) 105 no
C10 H10A S1 1_555 0.97 2.66 3.066(5) 105 no
O3 H3 S1 2_554 0.82 2.32 3.126(3) 169 yes
N1 H1A O4 2_555 0.86 2.26 3.113(4) 170 yes
C1 H1B O4 2_555 0.93 2.28 3.155(6) 156 yes

loop_
_geom_torsion_atom_site_label_1
_geom_torsion_atom_site_label_2
_geom_torsion_atom_site_label_3
_geom_torsion_atom_site_label_4
_geom_torsion
C6 C1 C2 C3 -1.1(7)
C7 O1 C3 C2 0.2(7)
C7 O1 C3 C4 -179.4(4)
C1 C2 C3 O1 -177.7(4)
C1 C2 C3 C4 1.8(7)
O1 C3 C4 C5 178.0(4)
C2 C3 C4 C5 -1.6(6)
C3 C4 C5 C6 0.6(6)
C2 C1 C6 C5 0.1(6)
C2 C1 C6 C8 178.5(4)
C4 C5 C6 C1 0.1(6)
C4 C5 C6 C8 -178.4(3)
C9 N1 C8 O2 4.0(5)
C9 N1 C8 C6 -176.7(3)
C1 C6 C8 O2 -171.7(4)
C5 C6 C8 O2 6.7(5)
C1 C6 C8 N1 9.0(5)
C5 C6 C8 N1 -172.6(3)
C10 N2 C9 N1 -178.8(3)
C10 N2 C9 S1 0.6(5)
C8 N1 C9 N2 0.5(5)
C8 N1 C9 S1 -178.9(3)
N2 C10 C11 C12 64.9(4)
C10 C11 C12 O4 -7.0(5)
C10 C11 C12 O3 172.2(3)

loop_
_cod_related_entry_id
_cod_related_entry_database
_cod_related_entry_code
1 ChemSpider 21127767
